data_4026539
loop_
_publ_author_name
'Vladimir S. Yarmolchuk'
'Ivan L. Mukan'
'Oleksandr O. Grygorenko'
'Andrey A. Tolmachev'
'Svitlana V. Shishkina'
'Oleg V. Shishkin'
'Igor V. Komarov'

_publ_section_title
;
 An Entry into Hexahydro-2H-thieno[2,3-c]pyrrole 1,1-Dioxide Derivatives
;
_journal_name_full 'Journal of Organic Chemistry'
_journal_page_first 7010
_journal_page_last 7016
_journal_paper_doi 10.1021/jo200878t
_journal_volume 76
_journal_year 2011
_chemical_formula_sum 'C16 H21 N O4 S'
_chemical_formula_weight 323.40
_chemical_name_systematic
; 
 ? 
;
_space_group_IT_number 15
_symmetry_cell_setting monoclinic
_symmetry_space_group_name_Hall '-C 2yc'
_symmetry_space_group_name_H-M 'C 1 2/c 1'
_atom_sites_solution_hydrogens geom
_atom_sites_solution_primary direct
_atom_sites_solution_secondary difmap
_audit_creation_method SHELXL-97
_cell_angle_alpha 90.00
_cell_angle_beta 103.144(4)
_cell_angle_gamma 90.00
_cell_formula_units_Z 8
_cell_length_a 27.7068(11)
_cell_length_b 5.8066(2)
_cell_length_c 21.0351(8)
_cell_measurement_temperature 293(2)
_cell_volume 3295.5(2)
_computing_structure_refinement 'SHELXL-97 (Sheldrick, 1997)'
_computing_structure_solution 'SHELXS-97 (Sheldrick, 1990)'
_diffrn_ambient_temperature 293(2)
_diffrn_measured_fraction_theta_full 0.993
_diffrn_measured_fraction_theta_max 0.993
_diffrn_radiation_monochromator graphite
_diffrn_radiation_source 'fine-focus sealed tube'
_diffrn_radiation_type MoK\a
_diffrn_radiation_wavelength 0.71073
_diffrn_reflns_av_R_equivalents 0.0246
_diffrn_reflns_av_sigmaI/netI 0.0264
_diffrn_reflns_limit_h_max 38
_diffrn_reflns_limit_h_min -38
_diffrn_reflns_limit_k_max 8
_diffrn_reflns_limit_k_min -8
_diffrn_reflns_limit_l_max 29
_diffrn_reflns_limit_l_min -29
_diffrn_reflns_number 18141
_diffrn_reflns_theta_full 30.00
_diffrn_reflns_theta_max 30.00
_diffrn_reflns_theta_min 3.22
_exptl_absorpt_coefficient_mu 0.213
_exptl_absorpt_correction_T_max 0.9790
_exptl_absorpt_correction_T_min 0.9195
_exptl_crystal_density_diffrn 1.304
_exptl_crystal_F_000 1376
_exptl_crystal_size_max 0.40
_exptl_crystal_size_mid 0.20
_exptl_crystal_size_min 0.10
_refine_diff_density_max 0.221
_refine_diff_density_min -0.364
_refine_diff_density_rms 0.047
_refine_ls_extinction_method none
_refine_ls_goodness_of_fit_ref 1.047
_refine_ls_hydrogen_treatment mixed
_refine_ls_matrix_type full
_refine_ls_number_parameters 283
_refine_ls_number_reflns 4763
_refine_ls_number_restraints 0
_refine_ls_restrained_S_all 1.047
_refine_ls_R_factor_all 0.0498
_refine_ls_R_factor_gt 0.0387
_refine_ls_shift/su_max 0.001
_refine_ls_shift/su_mean 0.000
_refine_ls_structure_factor_coef Fsqd
_refine_ls_weighting_details 'calc w=1/[\s^2^(Fo^2^)+(0.0642P)^2^+0.0000P] where P=(Fo^2^+2Fc^2^)/3'
_refine_ls_weighting_scheme calc
_refine_ls_wR_factor_gt 0.1042
_refine_ls_wR_factor_ref 0.1109
_reflns_number_gt 3869
_reflns_number_total 4763
_reflns_threshold_expression >2sigma(I)
_cod_data_source_file jo200878t_si_003.cif
_cod_data_source_block tolm110
_cod_database_code 4026539

loop_
_symmetry_equiv_pos_as_xyz
'x, y, z'
'-x, y, -z+1/2'
'x+1/2, y+1/2, z'
'-x+1/2, y+1/2, -z+1/2'
'-x, -y, -z'
'x, -y, z-1/2'
'-x+1/2, -y+1/2, -z'
'x+1/2, -y+1/2, z-1/2'

loop_
_atom_site_label
_atom_site_type_symbol
_atom_site_fract_x
_atom_site_fract_y
_atom_site_fract_z
_atom_site_U_iso_or_equiv
_atom_site_adp_type
_atom_site_occupancy
_atom_site_symmetry_multiplicity
_atom_site_calc_flag
S1 S 0.560513(10) 0.74496(4) 0.523511(14) 0.03425(10) Uani 1 1 d
N1 N 0.67677(3) 0.54655(16) 0.52188(5) 0.0364(2) Uani 1 1 d
O1 O 0.51915(3) 0.71148(15) 0.55345(5) 0.0455(2) Uani 1 1 d
O2 O 0.59476(3) 0.92523(13) 0.55011(5) 0.0458(2) Uani 1 1 d
O3 O 0.57680(6) 1.06660(19) 0.32697(6) 0.0858(4) Uani 1 1 d
O4 O 0.56060(4) 0.8457(2) 0.23919(5) 0.0724(3) Uani 1 1 d
C1 C 0.54136(5) 0.7815(2) 0.43791(6) 0.0389(3) Uani 1 1 d
H1B H 0.5339(5) 0.934(3) 0.4282(7) 0.052(4) Uiso 1 1 d
H1A H 0.5130(5) 0.682(2) 0.4218(8) 0.047(4) Uiso 1 1 d
C2 C 0.58537(4) 0.69148(19) 0.41335(6) 0.0359(2) Uani 1 1 d
H2 H 0.6135(5) 0.800(2) 0.4259(7) 0.036(3) Uiso 1 1 d
C3 C 0.60161(4) 0.46336(18) 0.44986(6) 0.0356(2) Uani 1 1 d
H3 H 0.5823(5) 0.338(2) 0.4269(7) 0.041(3) Uiso 1 1 d
C4 C 0.65712(5) 0.4218(2) 0.46136(6) 0.0420(3) Uani 1 1 d
H4B H 0.6631(6) 0.254(3) 0.4685(8) 0.054(4) Uiso 1 1 d
H4A H 0.6704(5) 0.482(2) 0.4259(7) 0.043(3) Uiso 1 1 d
C5 C 0.64472(4) 0.4756(2) 0.56480(6) 0.0379(2) Uani 1 1 d
H5B H 0.6474(5) 0.578(2) 0.6023(6) 0.037(3) Uiso 1 1 d
H5A H 0.6520(5) 0.313(2) 0.5804(7) 0.044(3) Uiso 1 1 d
C6 C 0.59338(4) 0.47947(17) 0.52027(5) 0.0335(2) Uani 1 1 d
H6 H 0.5725(5) 0.352(2) 0.5297(6) 0.038(3) Uiso 1 1 d
C7 C 0.72935(4) 0.5108(2) 0.54879(7) 0.0430(3) Uani 1 1 d
H7B H 0.7482(5) 0.548(2) 0.5128(7) 0.041(3) Uiso 1 1 d
H7A H 0.7372(5) 0.348(3) 0.5618(7) 0.048(4) Uiso 1 1 d
C8 C 0.74929(4) 0.6620(2) 0.60701(7) 0.0425(3) Uani 1 1 d
C9 C 0.79117(5) 0.5986(3) 0.65316(8) 0.0546(3) Uani 1 1 d
H9 H 0.8079(6) 0.451(3) 0.6468(8) 0.060(4) Uiso 1 1 d
C10 C 0.80968(7) 0.7395(3) 0.70645(9) 0.0675(5) Uani 1 1 d
H10 H 0.8338(8) 0.687(4) 0.7331(11) 0.085(6) Uiso 1 1 d
C11 C 0.78696(7) 0.9439(3) 0.71396(9) 0.0675(4) Uani 1 1 d
H11 H 0.7963(7) 1.032(3) 0.7511(9) 0.075(5) Uiso 1 1 d
C12 C 0.74563(6) 1.0094(3) 0.66833(8) 0.0592(4) Uani 1 1 d
H12 H 0.7281(7) 1.153(3) 0.6756(9) 0.076(5) Uiso 1 1 d
C13 C 0.72675(5) 0.8710(2) 0.61532(7) 0.0474(3) Uani 1 1 d
H13 H 0.6987(6) 0.915(2) 0.5846(8) 0.052(4) Uiso 1 1 d
C14 C 0.57334(6) 0.6598(2) 0.33976(6) 0.0471(3) Uani 1 1 d
H14B H 0.5440(7) 0.581(3) 0.3249(9) 0.076(5) Uiso 1 1 d
H14A H 0.5974(6) 0.573(3) 0.3286(8) 0.059(4) Uiso 1 1 d
C15 C 0.57055(5) 0.8810(3) 0.30337(7) 0.0506(3) Uani 1 1 d
C16 C 0.55998(12) 1.0473(6) 0.19904(12) 0.0991(8) Uani 1 1 d
H16C H 0.5907(8) 1.121(3) 0.2112(10) 0.086(6) Uiso 1 1 d
H16B H 0.5579(13) 0.979(7) 0.1554(19) 0.188(14) Uiso 1 1 d
H16A H 0.5310(12) 1.139(6) 0.1974(16) 0.150(12) Uiso 1 1 d

loop_
_atom_site_aniso_label
_atom_site_aniso_U_11
_atom_site_aniso_U_22
_atom_site_aniso_U_33
_atom_site_aniso_U_23
_atom_site_aniso_U_13
_atom_site_aniso_U_12
S1 0.03904(16) 0.02835(15) 0.03754(17) -0.00264(10) 0.01329(12) 0.00114(9)
N1 0.0359(5) 0.0357(5) 0.0402(5) 0.0003(4) 0.0140(4) 0.0024(3)
O1 0.0455(5) 0.0478(5) 0.0492(5) -0.0043(4) 0.0232(4) 0.0023(3)
O2 0.0527(5) 0.0308(4) 0.0536(5) -0.0084(4) 0.0115(4) -0.0036(3)
O3 0.1559(13) 0.0464(6) 0.0575(7) 0.0105(5) 0.0294(8) 0.0050(7)
O4 0.0796(8) 0.0984(8) 0.0351(5) 0.0132(6) 0.0045(5) -0.0131(7)
C1 0.0435(6) 0.0342(6) 0.0400(6) 0.0027(5) 0.0118(5) 0.0043(5)
C2 0.0422(6) 0.0324(5) 0.0350(6) -0.0011(4) 0.0127(5) -0.0007(4)
C3 0.0436(6) 0.0277(5) 0.0375(6) -0.0040(4) 0.0131(5) -0.0001(4)
C4 0.0475(6) 0.0382(6) 0.0434(7) -0.0048(5) 0.0173(5) 0.0068(5)
C5 0.0405(5) 0.0357(5) 0.0396(6) 0.0045(5) 0.0133(5) 0.0021(4)
C6 0.0395(5) 0.0252(4) 0.0384(6) 0.0011(4) 0.0143(5) 0.0004(4)
C7 0.0389(6) 0.0397(6) 0.0534(7) 0.0020(5) 0.0167(5) 0.0069(5)
C8 0.0367(5) 0.0425(6) 0.0508(7) 0.0083(5) 0.0150(5) -0.0016(5)
C9 0.0383(6) 0.0639(9) 0.0619(9) 0.0120(7) 0.0123(6) 0.0021(6)
C10 0.0467(8) 0.0959(14) 0.0556(10) 0.0100(9) 0.0028(7) -0.0085(8)
C11 0.0699(10) 0.0805(12) 0.0516(9) -0.0069(8) 0.0128(8) -0.0216(9)
C12 0.0725(9) 0.0525(8) 0.0552(8) -0.0028(7) 0.0197(8) -0.0066(7)
C13 0.0502(7) 0.0426(6) 0.0502(8) 0.0024(6) 0.0128(6) -0.0002(5)
C14 0.0590(8) 0.0471(7) 0.0358(6) -0.0042(5) 0.0119(6) -0.0027(6)
C15 0.0535(7) 0.0615(8) 0.0381(7) 0.0056(6) 0.0132(6) 0.0019(6)
C16 0.0965(16) 0.135(2) 0.0586(12) 0.0481(14) 0.0032(12) -0.0160(17)

loop_
_atom_type_symbol
_atom_type_description
_atom_type_scat_dispersion_real
_atom_type_scat_dispersion_imag
_atom_type_scat_source
C C 0.0033 0.0016 'International Tables Vol C Tables 4.2.6.8 and 6.1.1.4'
H H 0.0000 0.0000 'International Tables Vol C Tables 4.2.6.8 and 6.1.1.4'
N N 0.0061 0.0033 'International Tables Vol C Tables 4.2.6.8 and 6.1.1.4'
O O 0.0106 0.0060 'International Tables Vol C Tables 4.2.6.8 and 6.1.1.4'
S S 0.1246 0.1234 'International Tables Vol C Tables 4.2.6.8 and 6.1.1.4'

loop_
_geom_angle_atom_site_label_1
_geom_angle_atom_site_label_2
_geom_angle_atom_site_label_3
_geom_angle
O2 S1 O1 116.63(5)
O2 S1 C1 109.10(6)
O1 S1 C1 112.12(6)
O2 S1 C6 110.09(5)
O1 S1 C6 111.14(5)
C1 S1 C6 95.81(5)
C7 N1 C4 114.30(9)
C7 N1 C5 114.53(9)
C4 N1 C5 103.91(9)
C15 O4 C16 116.19(18)
C2 C1 S1 103.08(8)
C14 C2 C1 112.37(11)
C14 C2 C3 111.98(10)
C1 C2 C3 106.90(9)
C4 C3 C2 112.61(10)
C4 C3 C6 102.73(9)
C2 C3 C6 109.47(8)
N1 C4 C3 102.92(8)
N1 C5 C6 103.34(9)
C5 C6 C3 105.56(9)
C5 C6 S1 113.66(8)
C3 C6 S1 105.86(7)
N1 C7 C8 112.53(9)
C9 C8 C13 118.18(13)
C9 C8 C7 120.63(12)
C13 C8 C7 121.18(12)
C8 C9 C10 120.44(15)
C11 C10 C9 120.58(17)
C10 C11 C12 119.53(17)
C11 C12 C13 120.52(16)
C12 C13 C8 120.74(14)
C15 C14 C2 113.17(11)
O3 C15 O4 122.88(14)
O3 C15 C14 125.81(13)
O4 C15 C14 111.31(13)

loop_
_geom_bond_atom_site_label_1
_geom_bond_atom_site_label_2
_geom_bond_distance
S1 O2 1.4379(8)
S1 O1 1.4408(9)
S1 C1 1.7704(13)
S1 C6 1.7997(10)
N1 C7 1.4528(15)
N1 C4 1.4582(16)
N1 C5 1.4621(14)
O3 C15 1.1828(18)
O4 C15 1.3310(17)
O4 C16 1.442(3)
C1 C2 1.5210(16)
C2 C14 1.5186(17)
C2 C3 1.5459(15)
C3 C4 1.5207(16)
C3 C6 1.5517(15)
C5 C6 1.5151(16)
C7 C8 1.5061(19)
C8 C9 1.3829(19)
C8 C13 1.3934(18)
C9 C10 1.389(2)
C10 C11 1.369(3)
C11 C12 1.370(3)
C12 C13 1.378(2)
C14 C15 1.488(2)

loop_
_geom_torsion_atom_site_label_1
_geom_torsion_atom_site_label_2
_geom_torsion_atom_site_label_3
_geom_torsion_atom_site_label_4
_geom_torsion
O2 S1 C1 C2 77.39(8)
O1 S1 C1 C2 -151.86(7)
C6 S1 C1 C2 -36.23(8)
S1 C1 C2 C14 168.17(8)
S1 C1 C2 C3 44.93(10)
C14 C2 C3 C4 88.58(12)
C1 C2 C3 C4 -147.94(10)
C14 C2 C3 C6 -157.81(10)
C1 C2 C3 C6 -34.33(12)
C7 N1 C4 C3 172.55(9)
C5 N1 C4 C3 47.02(11)
C2 C3 C4 N1 85.60(11)
C6 C3 C4 N1 -32.06(11)
C7 N1 C5 C6 -167.58(9)
C4 N1 C5 C6 -42.20(11)
N1 C5 C6 C3 20.87(11)
N1 C5 C6 S1 -94.71(9)
C4 C3 C6 C5 6.74(11)
C2 C3 C6 C5 -113.12(10)
C4 C3 C6 S1 127.54(8)
C2 C3 C6 S1 7.68(11)
O2 S1 C6 C5 19.41(9)
O1 S1 C6 C5 -111.37(9)
C1 S1 C6 C5 132.20(8)
O2 S1 C6 C3 -95.98(8)
O1 S1 C6 C3 133.24(8)
C1 S1 C6 C3 16.81(8)
C4 N1 C7 C8 173.76(10)
C5 N1 C7 C8 -66.50(13)
N1 C7 C8 C9 155.50(11)
N1 C7 C8 C13 -25.69(16)
C13 C8 C9 C10 0.6(2)
C7 C8 C9 C10 179.41(13)
C8 C9 C10 C11 -0.3(2)
C9 C10 C11 C12 -0.1(3)
C10 C11 C12 C13 0.3(2)
C11 C12 C13 C8 -0.1(2)
C9 C8 C13 C12 -0.37(19)
C7 C8 C13 C12 -179.20(12)
C1 C2 C14 C15 74.77(14)
C3 C2 C14 C15 -164.88(11)
C16 O4 C15 O3 2.8(3)
C16 O4 C15 C14 -176.38(18)
C2 C14 C15 O3 0.1(2)
C2 C14 C15 O4 179.17(12)
